data_4118762
loop_
_publ_author_name
'Gilles Yzambart'
'Nathalie Bellec'
'Ghassan Nasser'
'Olivier Jeannin'
'Thierry Roisnel'
'Marc Fourmigu\'e'
'Pascale Auban-Senzier'
'Jorge \'I\~niguez'
'Enric Canadell'
'Dominique Lorcy'

_publ_section_title
;
 Anisotropic Chemical Pressure Effects in Single-Component Molecular
 Metals Based on Radical Dithiolene and Diselenolene Gold Complexes
;
_journal_name_full 'Journal of the American Chemical Society'
_journal_page_first 17138
_journal_page_last 17148
_journal_paper_doi 10.1021/ja3065649
_journal_volume 134
_journal_year 2012
_chemical_compound_source 'synthesis as described'
_chemical_formula_moiety 'C10 H10 Au N2 O2 S6'
_chemical_formula_sum 'C10 H10 Au N2 O2 S6'
_chemical_formula_weight 579.53
_chemical_name_systematic
;
 ?
;
_space_group_IT_number 14
_symmetry_cell_setting monoclinic
_symmetry_Int_Tables_number 14
_symmetry_space_group_name_Hall '-P 2yab'
_symmetry_space_group_name_H-M 'P 1 21/a 1'
_atom_sites_solution_hydrogens geom
_atom_sites_solution_primary direct
_atom_sites_solution_secondary difmap
_audit_conform_dict_location ftp://ftp.iucr.org/pub/cif_core.dic
_audit_conform_dict_name cif_core.dic
_audit_conform_dict_version 2.3
_audit_creation_date 2010-03-15T19:09:11-00:00
_audit_creation_method 'WinGX routine CIF_UPDATE'
_cell_angle_alpha 90
_cell_angle_beta 97.14(3)
_cell_angle_gamma 90
_cell_formula_units_Z 2
_cell_length_a 14.135(3)
_cell_length_b 4.1370(11)
_cell_length_c 13.460(3)
_cell_measurement_reflns_used 1931
_cell_measurement_temperature 150(2)
_cell_measurement_theta_max 26.87
_cell_measurement_theta_min 2.9
_cell_measurement_wavelength 0.71073
_cell_volume 781.0(3)
_computing_molecular_graphics 'Ortep-3 for Windows (Farrugia, 1997)'
_computing_publication_material 'WinGX publication routines (Farrugia, 1999)'
_computing_structure_refinement 'SHELXL-97 (Sheldrick, 1997)'
_computing_structure_solution 'SHELXS-97 (Sheldrick, 1990)'
_diffrn_ambient_temperature 150(2)
_diffrn_measured_fraction_theta_full 0.988
_diffrn_measured_fraction_theta_max 0.988
_diffrn_radiation_monochromator graphite
_diffrn_radiation_probe x-ray
_diffrn_radiation_type MoK\a
_diffrn_radiation_wavelength 0.71073
_diffrn_reflns_av_R_equivalents 0
_diffrn_reflns_av_unetI/netI 0.0655
_diffrn_reflns_limit_h_max 18
_diffrn_reflns_limit_h_min -18
_diffrn_reflns_limit_k_max 5
_diffrn_reflns_limit_k_min 0
_diffrn_reflns_limit_l_max 17
_diffrn_reflns_limit_l_min 0
_diffrn_reflns_number 2024
_diffrn_reflns_theta_full 27.54
_diffrn_reflns_theta_max 27.54
_diffrn_reflns_theta_min 1.52
_exptl_absorpt_coefficient_mu 10.222
_exptl_absorpt_correction_T_max 0.815
_exptl_absorpt_correction_T_min 0.174
_exptl_absorpt_correction_type multi-scan
_exptl_absorpt_process_details
;
  [Sheldrick, G.M. (2008). TWINABS Bruker AXS Inc., Madison, Wisconsin, USA]
;
_exptl_crystal_colour black
_exptl_crystal_density_diffrn 2.464
_exptl_crystal_description plate
_exptl_crystal_F_000 550
_exptl_crystal_size_max 0.17
_exptl_crystal_size_mid 0.12
_exptl_crystal_size_min 0.02
_refine_diff_density_max 1.903
_refine_diff_density_min -2.646
_refine_diff_density_rms 0.451
_refine_ls_extinction_method none
_refine_ls_goodness_of_fit_ref 0.961
_refine_ls_hydrogen_treatment constr
_refine_ls_matrix_type full
_refine_ls_number_parameters 98
_refine_ls_number_reflns 2024
_refine_ls_number_restraints 0
_refine_ls_restrained_S_all 0.961
_refine_ls_R_factor_all 0.0648
_refine_ls_R_factor_gt 0.0401
_refine_ls_shift/su_max 0
_refine_ls_shift/su_mean 0
_refine_ls_structure_factor_coef Fsqd
_refine_ls_weighting_details 'calc w=1/[\s^2^(Fo^2^)+(0.0766P)^2^+0.0000P] where P=(Fo^2^+2Fc^2^)/3'
_refine_ls_weighting_scheme calc
_refine_ls_wR_factor_gt 0.0986
_refine_ls_wR_factor_ref 0.121
_reflns_number_gt 1439
_reflns_number_total 2024
_reflns_threshold_expression >2sigma(I)
_cod_data_source_file ja3065649_si_001_4.cif
_cod_data_source_block AuthiazOdt
_cod_original_sg_symbol_H-M 'P 21/a'
_cod_database_code 4118762

loop_
_symmetry_equiv_pos_as_xyz
'x, y, z'
'-x+1/2, y+1/2, -z'
'-x, -y, -z'
'x-1/2, -y-1/2, z'

loop_
_atom_site_label
_atom_site_type_symbol
_atom_site_fract_x
_atom_site_fract_y
_atom_site_fract_z
_atom_site_U_iso_or_equiv
_atom_site_adp_type
_atom_site_occupancy
_atom_site_symmetry_multiplicity
_atom_site_calc_flag
_atom_site_refinement_flags
Au1 Au 0 0 0 0.01980(17) Uani 1 2 d S
S1 S -0.15407(18) -0.2048(7) -0.0142(2) 0.0238(6) Uani 1 1 d .
S2 S -0.0208(2) 0.1931(7) -0.16222(19) 0.0256(6) Uani 1 1 d .
C3 C -0.1387(8) 0.077(2) -0.1953(9) 0.020(3) Uani 1 1 d .
C4 C -0.1919(8) -0.099(3) -0.1353(9) 0.024(3) Uani 1 1 d .
S5 S -0.3048(2) -0.1761(8) -0.1975(2) 0.0280(7) Uani 1 1 d .
C6 C -0.2769(9) 0.036(3) -0.3069(9) 0.026(3) Uani 1 1 d .
O7 O -0.3315(7) 0.068(2) -0.3825(7) 0.040(2) Uani 1 1 d .
N8 N -0.1851(7) 0.147(3) -0.2899(7) 0.026(2) Uani 1 1 d .
C9 C -0.1423(8) 0.337(3) -0.3654(8) 0.026(3) Uani 1 1 d .
H9A H -0.1042 0.5147 -0.331 0.031 Uiso 1 1 calc R
H9B H -0.1942 0.4369 -0.4115 0.031 Uiso 1 1 calc R
C10 C -0.0804(9) 0.150(4) -0.4252(9) 0.036(3) Uani 1 1 d .
H10A H -0.0551 0.2927 -0.4735 0.055 Uiso 1 1 calc R
H10B H -0.1177 -0.0236 -0.461 0.055 Uiso 1 1 calc R
H10C H -0.0275 0.0554 -0.3805 0.055 Uiso 1 1 calc R

loop_
_atom_site_aniso_label
_atom_site_aniso_U_11
_atom_site_aniso_U_22
_atom_site_aniso_U_33
_atom_site_aniso_U_23
_atom_site_aniso_U_13
_atom_site_aniso_U_12
Au1 0.0138(2) 0.0240(3) 0.0212(3) -0.0023(3) 0.0008(3) 0.0025(3)
S1 0.0166(11) 0.0336(17) 0.0213(13) 0.0026(13) 0.0025(10) -0.0004(12)
S2 0.0173(12) 0.0332(16) 0.0262(13) 0.0018(12) 0.0024(13) -0.0004(17)
C3 0.015(5) 0.017(7) 0.028(6) -0.009(4) 0.001(5) 0.003(4)
C4 0.017(6) 0.028(6) 0.026(6) -0.010(5) 0.003(5) 0.002(5)
S5 0.0177(13) 0.0366(19) 0.0289(15) -0.0034(14) -0.0001(12) -0.0033(13)
C6 0.025(6) 0.024(7) 0.030(6) -0.006(5) 0.000(5) 0.006(5)
O7 0.037(5) 0.054(7) 0.026(5) -0.004(4) -0.005(4) 0.000(4)
N8 0.023(5) 0.029(6) 0.027(5) 0.000(5) 0.001(4) 0.006(5)
C9 0.033(6) 0.021(6) 0.022(6) 0.008(5) -0.002(5) -0.002(6)
C10 0.036(7) 0.045(8) 0.029(7) 0.012(6) 0.006(5) -0.006(7)

loop_
_atom_type_symbol
_atom_type_description
_atom_type_scat_dispersion_real
_atom_type_scat_dispersion_imag
_atom_type_scat_source
C C 0.0033 0.0016 'International Tables Vol C Tables 4.2.6.8 and 6.1.1.4'
H H 0 0 'International Tables Vol C Tables 4.2.6.8 and 6.1.1.4'
N N 0.0061 0.0033 'International Tables Vol C Tables 4.2.6.8 and 6.1.1.4'
O O 0.0106 0.006 'International Tables Vol C Tables 4.2.6.8 and 6.1.1.4'
S S 0.1246 0.1234 'International Tables Vol C Tables 4.2.6.8 and 6.1.1.4'
Au Au -2.0133 8.8022 'International Tables Vol C Tables 4.2.6.8 and 6.1.1.4'

loop_
_geom_angle_atom_site_label_1
_geom_angle_atom_site_label_2
_geom_angle_atom_site_label_3
_geom_angle
_geom_angle_site_symmetry_1
_geom_angle_site_symmetry_3
S2 Au1 S2 180 3 .
S2 Au1 S1 92.32(11) 3 3
S2 Au1 S1 87.68(11) . 3
S2 Au1 S1 87.68(11) 3 .
S2 Au1 S1 92.32(11) . .
S1 Au1 S1 180 3 .
C4 S1 Au1 99.5(4) . .
C3 S2 Au1 98.7(4) . .
C4 C3 N8 114.7(10) . .
C4 C3 S2 124.9(9) . .
N8 C3 S2 120.3(9) . .
C3 C4 S1 124.4(9) . .
C3 C4 S5 110.5(9) . .
S1 C4 S5 125.0(7) . .
C4 S5 C6 91.4(6) . .
O7 C6 N8 126.7(12) . .
O7 C6 S5 124.2(10) . .
N8 C6 S5 109.0(9) . .
C6 N8 C3 114.4(10) . .
C6 N8 C9 121.7(10) . .
C3 N8 C9 123.8(10) . .
N8 C9 C10 114.6(10) . .
N8 C9 H9A 108.6 . .
C10 C9 H9A 108.6 . .
N8 C9 H9B 108.6 . .
C10 C9 H9B 108.6 . .
H9A C9 H9B 107.6 . .
C9 C10 H10A 109.5 . .
C9 C10 H10B 109.5 . .
H10A C10 H10B 109.5 . .
C9 C10 H10C 109.5 . .
H10A C10 H10C 109.5 . .
H10B C10 H10C 109.5 . .

loop_
_geom_bond_atom_site_label_1
_geom_bond_atom_site_label_2
_geom_bond_distance
_geom_bond_site_symmetry_2
Au1 S2 2.309(3) 3
Au1 S2 2.309(3) .
Au1 S1 2.322(3) 3
Au1 S1 2.322(3) .
S1 C4 1.708(12) .
S2 C3 1.738(11) .
C3 C4 1.379(17) .
C3 N8 1.389(14) .
C4 S5 1.736(12) .
S5 C6 1.799(13) .
C6 O7 1.206(15) .
C6 N8 1.370(15) .
N8 C9 1.474(14) .
C9 C10 1.479(16) .
C9 H9A 0.99 .
C9 H9B 0.99 .
C10 H10A 0.98 .
C10 H10B 0.98 .
C10 H10C 0.98 .

loop_
_geom_torsion_atom_site_label_1
_geom_torsion_atom_site_label_2
_geom_torsion_atom_site_label_3
_geom_torsion_atom_site_label_4
_geom_torsion
_geom_torsion_site_symmetry_1
S2 Au1 S1 C4 -179.2(4) 3
S2 Au1 S1 C4 0.8(4) .
S1 Au1 S1 C4 179(4) 3
S2 Au1 S2 C3 -9(4) 3
S1 Au1 S2 C3 -178.9(4) 3
S1 Au1 S2 C3 1.1(4) .
Au1 S2 C3 C4 -3.9(10) .
Au1 S2 C3 N8 179.2(8) .
N8 C3 C4 S1 -177.3(8) .
S2 C3 C4 S1 5.6(15) .
N8 C3 C4 S5 -1.0(13) .
S2 C3 C4 S5 -178.1(6) .
Au1 S1 C4 C3 -3.6(11) .
Au1 S1 C4 S5 -179.3(7) .
C3 C4 S5 C6 0.3(9) .
S1 C4 S5 C6 176.5(8) .
C4 S5 C6 O7 179.8(11) .
C4 S5 C6 N8 0.5(9) .
O7 C6 N8 C3 179.6(11) .
S5 C6 N8 C3 -1.1(12) .
O7 C6 N8 C9 2.1(19) .
S5 C6 N8 C9 -178.6(9) .
C4 C3 N8 C6 1.4(14) .
S2 C3 N8 C6 178.7(8) .
C4 C3 N8 C9 178.8(10) .
S2 C3 N8 C9 -3.9(15) .
C6 N8 C9 C10 -99.4(13) .
C3 N8 C9 C10 83.4(14) .
